data_7240569
loop_
_publ_author_name
'Dou, Ming-Yu'
'Zhong, Dan-Dan'
'Huang, Xianqiang'
'Yang, Guo-Yu'

_publ_section_title
;
 Imidazole-induced self-assembly of polyoxovanadate cluster organic
 framework for efficient Knoevenagel condensation under mild conditions
;
_journal_name_full CrystEngComm
_journal_paper_doi 10.1039/D0CE00660B
_journal_year 2020
_chemical_formula_sum 'C12 H50 N4 Ni2 O42 V10'
_chemical_formula_weight 1549.38
_space_group_crystal_system monoclinic
_space_group_IT_number 12
_space_group_name_Hall '-C 2y'
_space_group_name_H-M_alt 'C 1 2/m 1'
_atom_sites_solution_hydrogens mixed
_audit_creation_method SHELXL-2018/3
_audit_update_record
;
2020-04-26 deposited with the CCDC.	2020-05-21 downloaded from the CCDC.
;
_cell_angle_alpha 90
_cell_angle_beta 106.177(2)
_cell_angle_gamma 90
_cell_formula_units_Z 2
_cell_length_a 19.4747(16)
_cell_length_b 9.2565(8)
_cell_length_c 14.0833(12)
_cell_measurement_reflns_used 2288
_cell_measurement_temperature 293(2)
_cell_measurement_theta_max 28.1791
_cell_measurement_theta_min 2.455
_cell_volume 2438.2(4)
_computing_structure_refinement 'SHELXL-2018/3 (Sheldrick, 2018)'
_diffrn_ambient_temperature 293(2)
_diffrn_measured_fraction_theta_full 0.993
_diffrn_measured_fraction_theta_max 0.993
_diffrn_measurement_device_type 'CCD area detector'
_diffrn_measurement_method 'phi and omega scans'
_diffrn_radiation_type MoK\a
_diffrn_radiation_wavelength 0.71073
_diffrn_reflns_av_R_equivalents 0.0575
_diffrn_reflns_av_unetI/netI 0.0590
_diffrn_reflns_Laue_measured_fraction_full 0.993
_diffrn_reflns_Laue_measured_fraction_max 0.993
_diffrn_reflns_limit_h_max 23
_diffrn_reflns_limit_h_min -22
_diffrn_reflns_limit_k_max 10
_diffrn_reflns_limit_k_min -10
_diffrn_reflns_limit_l_max 16
_diffrn_reflns_limit_l_min -15
_diffrn_reflns_number 6064
_diffrn_reflns_point_group_measured_fraction_full 0.993
_diffrn_reflns_point_group_measured_fraction_max 0.993
_diffrn_reflns_theta_full 25.012
_diffrn_reflns_theta_max 25.011
_diffrn_reflns_theta_min 2.455
_exptl_absorpt_coefficient_mu 2.687
_exptl_crystal_colour green
_exptl_crystal_density_diffrn 2.110
_exptl_crystal_description block
_exptl_crystal_F_000 1544
_exptl_crystal_size_max 0.220
_exptl_crystal_size_mid 0.200
_exptl_crystal_size_min 0.180
_refine_diff_density_max 1.580
_refine_diff_density_min -0.869
_refine_diff_density_rms 0.157
_refine_ls_extinction_method none
_refine_ls_goodness_of_fit_ref 1.105
_refine_ls_hydrogen_treatment constr
_refine_ls_matrix_type full
_refine_ls_number_parameters 208
_refine_ls_number_reflns 2277
_refine_ls_number_restraints 145
_refine_ls_restrained_S_all 1.105
_refine_ls_R_factor_all 0.0744
_refine_ls_R_factor_gt 0.0544
_refine_ls_shift/su_max 0.037
_refine_ls_shift/su_mean 0.002
_refine_ls_structure_factor_coef Fsqd
_refine_ls_weighting_details 'w=1/[\s^2^(Fo^2^)+(0.1043P)^2^] where P=(Fo^2^+2Fc^2^)/3'
_refine_ls_weighting_scheme calc
_refine_ls_wR_factor_gt 0.1546
_refine_ls_wR_factor_ref 0.1720
_reflns_Friedel_coverage 0.000
_reflns_number_gt 1666
_reflns_number_total 2277
_reflns_threshold_expression 'I > 2\s(I)'
_cod_data_source_file d0ce00660b2.cif
_cod_data_source_block 180720e
_cod_original_sg_symbol_H-M 'C 2/m'
_cod_database_code 7240569
_shelx_shelxl_version_number 2018/3
_shelx_space_group_comment
;
The symmetry employed for this shelxl refinement is uniquely defined
by the following loop, which should always be used as a source of
symmetry information in preference to the above space-group names.
They are only intended as comments.
;
_shelx_estimated_absorpt_t_min 0.589
_shelx_estimated_absorpt_t_max 0.643

loop_
_space_group_symop_operation_xyz
'x, y, z'
'-x, y, -z'
'x+1/2, y+1/2, z'
'-x+1/2, y+1/2, -z'
'-x, -y, -z'
'x, -y, z'
'-x+1/2, -y+1/2, -z'
'x+1/2, -y+1/2, z'

loop_
_atom_site_label
_atom_site_type_symbol
_atom_site_fract_x
_atom_site_fract_y
_atom_site_fract_z
_atom_site_U_iso_or_equiv
_atom_site_adp_type
_atom_site_occupancy
_atom_site_site_symmetry_order
_atom_site_calc_flag
_atom_site_refinement_flags_posn
_atom_site_refinement_flags_adp
_atom_site_refinement_flags_occupancy
_atom_site_disorder_assembly
_atom_site_disorder_group
Ni1 Ni 0.21942(5) 0.500000 0.61475(8) 0.0239(3) Uani 1 2 d S T P . .
V1 V 0.40861(7) 0.500000 0.61399(10) 0.0197(4) Uani 1 2 d S T P . .
V2 V 0.54593(5) 0.33501(11) 0.72892(7) 0.0260(3) Uani 1 1 d . . . . .
V3 V 0.63771(7) 0.500000 0.61516(10) 0.0215(4) Uani 1 2 d S T P . .
V4 V 0.500000 0.67587(14) 0.500000 0.0189(4) Uani 1 2 d S T P . .
N1 N 0.7734(7) 0.0451(15) 0.9883(10) 0.147(5) Uani 0.5 1 d D U P A -1
N2 N 0.6655(8) -0.0579(18) 0.9622(12) 0.151(5) Uani 0.5 1 d D U P A -1
H2 H 0.623895 -0.091447 0.932455 0.181 Uiso 0.5 1 calc R U P A -1
O1 O 0.5189(3) 0.500000 0.5981(4) 0.0195(12) Uani 1 2 d S T P . .
O2 O 0.44557(19) 0.3553(4) 0.6988(3) 0.0236(9) Uani 1 1 d . . . . .
O3 O 0.3235(3) 0.500000 0.6109(4) 0.0235(13) Uani 1 2 d S T P . .
O4 O 0.63449(19) 0.3538(4) 0.7009(3) 0.0252(9) Uani 1 1 d . . . . .
O5 O 0.5200(2) 0.2150(4) 0.6006(3) 0.0259(9) Uani 1 1 d . . . . .
O6 O 0.5603(3) 0.500000 0.8016(4) 0.0264(13) Uani 1 2 d S T P . .
O7 O 0.5618(2) 0.2081(5) 0.8084(3) 0.0379(11) Uani 1 1 d . . . . .
O8 O 0.59662(18) 0.6335(4) 0.5009(3) 0.0188(8) Uani 1 1 d . . . . .
O9 O 0.7193(3) 0.500000 0.6138(4) 0.0293(14) Uani 1 2 d S T P . .
O10 O 0.2417(2) 0.6601(4) 0.7211(3) 0.0333(10) Uani 1 1 d . . . . .
H10C H 0.205903 0.715700 0.714799 0.040 Uiso 1 1 d R U . . .
H10D H 0.277843 0.711890 0.721799 0.040 Uiso 1 1 d R U . . .
O11 O 0.1932(2) 0.6564(4) 0.5050(3) 0.0310(10) Uani 1 1 d . . . . .
H11C H 0.159611 0.715480 0.504303 0.037 Uiso 1 1 d R U . . .
H11D H 0.229781 0.704760 0.502633 0.037 Uiso 0.5 1 d R U P . .
H11A H 0.180631 0.600990 0.455003 0.037 Uiso 0.5 1 d R U P . .
O12 O 0.1185(3) 0.500000 0.6291(5) 0.0419(17) Uani 1 2 d S T P . .
H12 H 0.091855 0.574350 0.621174 0.050 Uiso 1 1 d R U . . .
O13 O 0.3534(3) 0.8447(6) 0.7240(6) 0.103(3) Uani 1 1 d . . . . .
H13C H 0.388331 0.796535 0.715215 0.123 Uiso 1 1 d R U . . .
H13D H 0.362521 0.934205 0.721675 0.123 Uiso 0.5 1 d R U P B 1
H13B H 0.328686 0.892774 0.674877 0.123 Uiso 0.5 1 d R U P C 2
C1 C 0.7123(9) 0.006(2) 0.9154(10) 0.143(5) Uani 0.5 1 d D U P A -1
H1 H 0.703993 0.018882 0.847676 0.172 Uiso 0.5 1 calc R U P A -1
C2 C 0.6959(10) -0.059(2) 1.0638(12) 0.148(5) Uani 0.5 1 d D U P A -1
H2A H 0.675510 -0.095346 1.111267 0.177 Uiso 0.5 1 calc R U P A -1
C3 C 0.7637(9) 0.005(3) 1.0807(10) 0.144(5) Uani 0.5 1 d D U P A -1
H3 H 0.796533 0.019067 1.142052 0.173 Uiso 0.5 1 calc R U P A -1
C4 C 0.8375(9) 0.115(2) 0.9789(15) 0.149(5) Uani 0.5 1 d D U P A -1
H4A H 0.867091 0.136430 1.045035 0.179 Uiso 0.5 1 calc R U P A -1
H4B H 0.823502 0.206636 0.945861 0.179 Uiso 0.5 1 calc R U P A -1
C5 C 0.8835(10) 0.037(3) 0.9251(15) 0.156(5) Uani 0.5 1 d D U P A -1
H5A H 0.858161 0.029187 0.855498 0.188 Uiso 0.5 1 calc R U P A -1
H5B H 0.894203 -0.059282 0.951744 0.188 Uiso 0.5 1 calc R U P A -1
C6 C 0.9531(12) 0.121(3) 0.937(2) 0.196(9) Uani 0.5 1 d D U P A -1
H6A H 0.982352 0.071938 0.902940 0.294 Uiso 0.5 1 calc R U P A -1
H6B H 0.942248 0.216599 0.910154 0.294 Uiso 0.5 1 calc R U P A -1
H6C H 0.978197 0.128360 1.006149 0.294 Uiso 0.5 1 calc R U P A -1

loop_
_atom_site_aniso_label
_atom_site_aniso_U_11
_atom_site_aniso_U_22
_atom_site_aniso_U_33
_atom_site_aniso_U_23
_atom_site_aniso_U_13
_atom_site_aniso_U_12
Ni1 0.0166(6) 0.0186(6) 0.0373(7) 0.000 0.0092(5) 0.000
V1 0.0137(7) 0.0202(8) 0.0260(8) 0.000 0.0068(6) 0.000
V2 0.0209(6) 0.0279(7) 0.0289(6) 0.0056(4) 0.0062(4) 0.0032(4)
V3 0.0120(7) 0.0235(8) 0.0279(8) 0.000 0.0037(6) 0.000
V4 0.0131(7) 0.0151(8) 0.0281(8) 0.000 0.0051(6) 0.000
N1 0.141(9) 0.125(11) 0.130(8) -0.001(8) -0.038(7) 0.004(8)
N2 0.145(9) 0.126(11) 0.133(8) -0.001(8) -0.042(7) 0.003(8)
O1 0.016(3) 0.014(3) 0.030(3) 0.000 0.008(2) 0.000
O2 0.018(2) 0.024(2) 0.030(2) 0.0023(17) 0.0077(17) -0.0022(16)
O3 0.011(3) 0.028(3) 0.032(3) 0.000 0.007(2) 0.000
O4 0.017(2) 0.028(2) 0.030(2) 0.0038(17) 0.0041(17) 0.0019(17)
O5 0.023(2) 0.020(2) 0.035(2) 0.0026(17) 0.0105(18) 0.0013(17)
O6 0.017(3) 0.038(4) 0.021(3) 0.000 0.001(2) 0.000
O7 0.034(2) 0.039(3) 0.040(3) 0.014(2) 0.009(2) 0.002(2)
O8 0.0133(18) 0.017(2) 0.027(2) -0.0012(15) 0.0061(16) -0.0020(15)
O9 0.016(3) 0.036(4) 0.035(3) 0.000 0.005(3) 0.000
O10 0.025(2) 0.027(2) 0.049(3) -0.0042(19) 0.011(2) 0.0039(18)
O11 0.026(2) 0.022(2) 0.049(3) 0.0043(18) 0.016(2) 0.0056(17)
O12 0.026(3) 0.018(3) 0.084(5) 0.000 0.020(3) 0.000
O13 0.046(4) 0.044(4) 0.223(8) -0.030(5) 0.047(5) 0.002(3)
C1 0.139(9) 0.122(10) 0.124(8) -0.001(9) -0.038(7) 0.003(9)
C2 0.144(9) 0.126(11) 0.130(8) -0.003(9) -0.035(7) -0.002(8)
C3 0.137(9) 0.126(10) 0.124(8) 0.000(9) -0.038(7) 0.002(9)
C4 0.144(9) 0.129(10) 0.129(8) -0.001(8) -0.036(7) 0.002(8)
C5 0.147(10) 0.131(11) 0.139(8) 0.003(9) -0.045(7) 0.003(9)
C6 0.189(16) 0.172(16) 0.184(15) 0.015(15) -0.020(14) -0.008(15)

loop_
_atom_type_symbol
_atom_type_description
_atom_type_scat_dispersion_real
_atom_type_scat_dispersion_imag
_atom_type_scat_source
C C 0.0033 0.0016 'International Tables Vol C Tables 4.2.6.8 and 6.1.1.4'
H H 0.0000 0.0000 'International Tables Vol C Tables 4.2.6.8 and 6.1.1.4'
N N 0.0061 0.0033 'International Tables Vol C Tables 4.2.6.8 and 6.1.1.4'
O O 0.0106 0.0060 'International Tables Vol C Tables 4.2.6.8 and 6.1.1.4'
V V 0.3005 0.5294 'International Tables Vol C Tables 4.2.6.8 and 6.1.1.4'
Ni Ni 0.3393 1.1124 'International Tables Vol C Tables 4.2.6.8 and 6.1.1.4'

loop_
_geom_angle_atom_site_label_1
_geom_angle_atom_site_label_2
_geom_angle_atom_site_label_3
_geom_angle
_geom_angle_site_symmetry_1
_geom_angle_site_symmetry_3
_geom_angle_publ_flag
O12 Ni1 O3 175.9(2) . . ?
O12 Ni1 O10 86.61(18) . . ?
O3 Ni1 O10 90.57(15) . . ?
O12 Ni1 O10 86.61(18) . 6_565 ?
O3 Ni1 O10 90.57(15) . 6_565 ?
O10 Ni1 O10 91.7(2) . 6_565 ?
O12 Ni1 O11 91.72(18) . 6_565 ?
O3 Ni1 O11 91.19(15) . 6_565 ?
O10 Ni1 O11 177.62(16) . 6_565 ?
O10 Ni1 O11 89.87(17) 6_565 6_565 ?
O12 Ni1 O11 91.72(18) . . ?
O3 Ni1 O11 91.18(15) . . ?
O10 Ni1 O11 89.87(17) . . ?
O10 Ni1 O11 177.62(16) 6_565 . ?
O11 Ni1 O11 88.5(2) 6_565 . ?
O3 V1 O2 103.31(17) . . ?
O3 V1 O2 103.31(17) . 6_565 ?
O2 V1 O2 95.8(2) . 6_565 ?
O3 V1 O8 98.83(18) . 5_666 ?
O2 V1 O8 89.85(16) . 5_666 ?
O2 V1 O8 155.16(16) 6_565 5_666 ?
O3 V1 O8 98.83(18) . 2_656 ?
O2 V1 O8 155.16(16) . 2_656 ?
O2 V1 O8 89.85(16) 6_565 2_656 ?
O8 V1 O8 75.6(2) 5_666 2_656 ?
O3 V1 O1 173.0(2) . . ?
O2 V1 O1 81.26(15) . . ?
O2 V1 O1 81.26(15) 6_565 . ?
O8 V1 O1 75.72(15) 5_666 . ?
O8 V1 O1 75.72(15) 2_656 . ?
O3 V1 V3 88.51(19) . 5_666 ?
O2 V1 V3 129.44(12) . 5_666 ?
O2 V1 V3 129.44(12) 6_565 5_666 ?
O8 V1 V3 39.59(11) 5_666 5_666 ?
O8 V1 V3 39.59(11) 2_656 5_666 ?
O1 V1 V3 84.51(14) . 5_666 ?
O3 V1 V2 136.59(14) . 6_565 ?
O2 V1 V2 83.91(13) . 6_565 ?
O2 V1 V2 33.46(12) 6_565 6_565 ?
O8 V1 V2 124.20(11) 5_666 6_565 ?
O8 V1 V2 87.74(11) 2_656 6_565 ?
O1 V1 V2 48.51(11) . 6_565 ?
V3 V1 V2 120.00(4) 5_666 6_565 ?
O3 V1 V2 136.59(14) . . ?
O2 V1 V2 33.46(12) . . ?
O2 V1 V2 83.91(13) 6_565 . ?
O8 V1 V2 87.74(11) 5_666 . ?
O8 V1 V2 124.20(11) 2_656 . ?
O1 V1 V2 48.51(11) . . ?
V3 V1 V2 120.00(4) 5_666 . ?
V2 V1 V2 58.76(4) 6_565 . ?
O7 V2 O6 104.8(2) . . ?
O7 V2 O4 101.9(2) . . ?
O6 V2 O4 92.0(2) . . ?
O7 V2 O2 102.5(2) . . ?
O6 V2 O2 91.7(2) . . ?
O4 V2 O2 153.45(18) . . ?
O7 V2 O5 99.8(2) . . ?
O6 V2 O5 155.40(19) . . ?
O4 V2 O5 83.18(16) . . ?
O2 V2 O5 82.58(16) . . ?
O7 V2 O1 173.2(2) . . ?
O6 V2 O1 81.97(16) . . ?
O4 V2 O1 78.02(16) . . ?
O2 V2 O1 76.50(16) . . ?
O5 V2 O1 73.43(15) . . ?
O7 V2 V2 137.54(17) . 6_565 ?
O6 V2 V2 32.77(14) . 6_565 ?
O4 V2 V2 84.68(12) . 6_565 ?
O2 V2 V2 84.31(12) . 6_565 ?
O5 V2 V2 122.63(11) . 6_565 ?
O1 V2 V2 49.20(9) . 6_565 ?
O7 V2 V4 130.60(17) . 5_666 ?
O6 V2 V4 124.63(14) . 5_666 ?
O4 V2 V4 78.49(12) . 5_666 ?
O2 V2 V4 77.80(12) . 5_666 ?
O5 V2 V4 30.77(11) . 5_666 ?
O1 V2 V4 42.67(9) . 5_666 ?
V2 V2 V4 91.86(3) 6_565 5_666 ?
O7 V2 V3 134.21(16) . . ?
O6 V2 V3 81.80(16) . . ?
O4 V2 V3 32.35(12) . . ?
O2 V2 V3 122.80(12) . . ?
O5 V2 V3 81.31(11) . . ?
O1 V2 V3 46.31(12) . . ?
V2 V2 V3 60.62(2) 6_565 . ?
V4 V2 V3 61.38(3) 5_666 . ?
O7 V2 V1 134.22(16) . . ?
O6 V2 V1 81.69(15) . . ?
O4 V2 V1 123.39(12) . . ?
O2 V2 V1 31.78(12) . . ?
O5 V2 V1 80.98(11) . . ?
O1 V2 V1 45.37(12) . . ?
V2 V2 V1 60.62(2) 6_565 . ?
V4 V2 V1 61.17(3) 5_666 . ?
V3 V2 V1 91.43(4) . . ?
O9 V3 O4 103.06(18) . 6_565 ?
O9 V3 O4 103.06(18) . . ?
O4 V3 O4 95.6(3) 6_565 . ?
O9 V3 O8 99.54(19) . . ?
O4 V3 O8 89.70(16) 6_565 . ?
O4 V3 O8 154.92(17) . . ?
O9 V3 O8 99.54(19) . 6_565 ?
O4 V3 O8 154.92(17) 6_565 6_565 ?
O4 V3 O8 89.70(16) . 6_565 ?
O8 V3 O8 75.9(2) . 6_565 ?
O9 V3 O1 173.5(3) . . ?
O4 V3 O1 81.23(15) 6_565 . ?
O4 V3 O1 81.23(15) . . ?
O8 V3 O1 75.37(15) . . ?
O8 V3 O1 75.37(15) 6_565 . ?
O9 V3 V1 89.4(2) . 5_666 ?
O4 V3 V1 129.41(13) 6_565 5_666 ?
O4 V3 V1 129.41(13) . 5_666 ?
O8 V3 V1 39.72(11) . 5_666 ?
O8 V3 V1 39.72(11) 6_565 5_666 ?
O1 V3 V1 84.09(14) . 5_666 ?
O9 V3 V2 136.33(15) . 6_565 ?
O4 V3 V2 33.46(11) 6_565 6_565 ?
O4 V3 V2 83.85(12) . 6_565 ?
O8 V3 V2 87.31(10) . 6_565 ?
O8 V3 V2 123.80(11) 6_565 6_565 ?
O1 V3 V2 48.44(10) . 6_565 ?
V1 V3 V2 119.58(4) 5_666 6_565 ?
O9 V3 V2 136.33(15) . . ?
O4 V3 V2 83.85(13) 6_565 . ?
O4 V3 V2 33.46(11) . . ?
O8 V3 V2 123.80(11) . . ?
O8 V3 V2 87.31(10) 6_565 . ?
O1 V3 V2 48.44(10) . . ?
V1 V3 V2 119.58(4) 5_666 . ?
V2 V3 V2 58.77(4) 6_565 . ?
O5 V4 O5 106.8(3) 6_565 5_666 ?
O5 V4 O8 97.09(16) 6_565 2_656 ?
O5 V4 O8 96.90(16) 5_666 2_656 ?
O5 V4 O8 96.90(16) 6_565 . ?
O5 V4 O8 97.10(16) 5_666 . ?
O8 V4 O8 156.4(2) 2_656 . ?
O5 V4 O1 87.41(17) 6_565 . ?
O5 V4 O1 165.78(19) 5_666 . ?
O8 V4 O1 80.66(17) 2_656 . ?
O8 V4 O1 81.12(17) . . ?
O5 V4 O1 165.78(19) 6_565 5_666 ?
O5 V4 O1 87.41(17) 5_666 5_666 ?
O8 V4 O1 81.12(17) 2_656 5_666 ?
O8 V4 O1 80.66(17) . 5_666 ?
O1 V4 O1 78.4(2) . 5_666 ?
O5 V4 V2 145.27(15) 6_565 5_666 ?
O5 V4 V2 38.46(14) 5_666 5_666 ?
O8 V4 V2 89.34(10) 2_656 5_666 ?
O8 V4 V2 89.90(10) . 5_666 ?
O1 V4 V2 127.32(12) . 5_666 ?
O1 V4 V2 48.95(11) 5_666 5_666 ?
O5 V4 V2 38.46(14) 6_565 6_565 ?
O5 V4 V2 145.27(15) 5_666 6_565 ?
O8 V4 V2 89.90(10) 2_656 6_565 ?
O8 V4 V2 89.34(10) . 6_565 ?
O1 V4 V2 48.95(11) . 6_565 ?
O1 V4 V2 127.32(12) 5_666 6_565 ?
V2 V4 V2 176.27(6) 5_666 6_565 ?
C1 N1 C3 107.7(9) . . ?
C1 N1 C4 129.5(11) . . ?
C3 N1 C4 122.8(10) . . ?
C2 N2 C1 110.1(9) . . ?
C2 N2 H2 124.9 . . ?
C1 N2 H2 124.9 . . ?
V4 O1 V4 101.6(2) 5_666 . ?
V4 O1 V1 93.96(16) 5_666 . ?
V4 O1 V1 93.96(16) . . ?
V4 O1 V3 93.24(15) 5_666 . ?
V4 O1 V3 93.24(15) . . ?
V1 O1 V3 168.6(3) . . ?
V4 O1 V2 170.0(2) 5_666 6_565 ?
V4 O1 V2 88.38(4) . 6_565 ?
V1 O1 V2 86.12(15) . 6_565 ?
V3 O1 V2 85.25(16) . 6_565 ?
V4 O1 V2 88.38(4) 5_666 . ?
V4 O1 V2 170.0(2) . . ?
V1 O1 V2 86.12(15) . . ?
V3 O1 V2 85.25(16) . . ?
V2 O1 V2 81.60(18) 6_565 . ?
V1 O2 V2 114.76(19) . . ?
V1 O3 Ni1 177.1(3) . . ?
V3 O4 V2 114.18(19) . . ?
V4 O5 V2 110.8(2) 5_666 . ?
V2 O6 V2 114.5(3) . 6_565 ?
V4 O8 V3 107.55(16) . . ?
V4 O8 V1 106.86(17) . 5_666 ?
V3 O8 V1 100.69(17) . 5_666 ?
Ni1 O10 H10C 111.0 . . ?
Ni1 O10 H10D 114.7 . . ?
H10C O10 H10D 108.2 . . ?
Ni1 O11 H11C 119.1 . . ?
Ni1 O11 H11D 111.2 . . ?
H11C O11 H11D 108.2 . . ?
Ni1 O11 H11A 98.6 . . ?
H11C O11 H11A 109.7 . . ?
H11D O11 H11A 109.6 . . ?
Ni1 O12 H12 123.9 . . ?
Ni1 O12 H12 123.94(4) . 6_565 ?
H12 O12 H12 108.1 . 6_565 ?
H13C O13 H13D 108.8 . . ?
H13C O13 H13B 116.9 . . ?
N1 C1 N2 107.5(9) . . ?
N1 C1 H1 126.3 . . ?
N2 C1 H1 126.3 . . ?
N2 C2 C3 106.3(9) . . ?
N2 C2 H2A 126.8 . . ?
C3 C2 H2A 126.8 . . ?
C2 C3 N1 108.4(9) . . ?
C2 C3 H3 125.8 . . ?
N1 C3 H3 125.8 . . ?
N1 C4 C5 118.9(12) . . ?
N1 C4 H4A 107.6 . . ?
C5 C4 H4A 107.6 . . ?
N1 C4 H4B 107.6 . . ?
C5 C4 H4B 107.6 . . ?
H4A C4 H4B 107.0 . . ?
C4 C5 C6 109.5(14) . . ?
C4 C5 H5A 109.8 . . ?
C6 C5 H5A 109.8 . . ?
C4 C5 H5B 109.8 . . ?
C6 C5 H5B 109.7 . . ?
H5A C5 H5B 108.2 . . ?
C5 C6 H6A 109.5 . . ?
C5 C6 H6B 109.4 . . ?
H6A C6 H6B 109.5 . . ?
C5 C6 H6C 109.5 . . ?
H6A C6 H6C 109.5 . . ?
H6B C6 H6C 109.5 . . ?

loop_
_geom_bond_atom_site_label_1
_geom_bond_atom_site_label_2
_geom_bond_distance
_geom_bond_site_symmetry_2
_geom_bond_publ_flag
Ni1 O12 2.032(6) . ?
Ni1 O3 2.042(5) . ?
Ni1 O10 2.066(4) . ?
Ni1 O10 2.066(4) 6_565 ?
Ni1 O11 2.075(4) 6_565 ?
Ni1 O11 2.075(4) . ?
V1 O3 1.647(5) . ?
V1 O2 1.806(4) . ?
V1 O2 1.806(4) 6_565 ?
V1 O8 2.015(4) 5_666 ?
V1 O8 2.015(4) 2_656 ?
V1 O1 2.221(5) . ?
V1 V3 3.0994(19) 5_666 ?
V1 V2 3.1132(15) 6_565 ?
V1 V2 3.1132(15) . ?
V2 O7 1.593(4) . ?
V2 O6 1.816(3) . ?
V2 O4 1.881(4) . ?
V2 O2 1.890(4) . ?
V2 O5 2.061(4) . ?
V2 O1 2.337(4) . ?
V2 V2 3.054(2) 6_565 ?
V2 V4 3.0980(10) 5_666 ?
V2 V3 3.1127(14) . ?
V3 O9 1.595(5) . ?
V3 O4 1.826(4) 6_565 ?
V3 O4 1.826(4) . ?
V3 O8 2.010(4) . ?
V3 O8 2.010(4) 6_565 ?
V3 O1 2.258(5) . ?
V4 O5 1.695(4) 6_565 ?
V4 O5 1.695(4) 5_666 ?
V4 O8 1.919(3) 2_656 ?
V4 O8 1.919(3) . ?
V4 O1 2.100(3) . ?
V4 O1 2.100(3) 5_666 ?
N1 C1 1.388(9) . ?
N1 C3 1.415(9) . ?
N1 C4 1.443(10) . ?
N2 C2 1.387(9) . ?
N2 C1 1.394(9) . ?
N2 H2 0.8600 . ?
O10 H10C 0.8500 . ?
O10 H10D 0.8499 . ?
O11 H11C 0.8500 . ?
O11 H11D 0.8501 . ?
O11 H11A 0.8500 . ?
O12 H12 0.8500 . ?
O12 H12 0.8501 6_565 ?
O13 H13C 0.8500 . ?
O13 H13D 0.8500 . ?
O13 H13B 0.8500 . ?
C1 H1 0.9300 . ?
C2 C3 1.407(10) . ?
C2 H2A 0.9300 . ?
C3 H3 0.9300 . ?
C4 C5 1.508(10) . ?
C4 H4A 0.9700 . ?
C4 H4B 0.9700 . ?
C5 C6 1.529(10) . ?
C5 H5A 0.9700 . ?
C5 H5B 0.9700 . ?
C6 H6A 0.9600 . ?
C6 H6B 0.9600 . ?
C6 H6C 0.9600 . ?
